data_7217616
loop_
_publ_author_name
'Crowley, James D.'
'Scottwell, Synove O.'
'McAdam, C. John'
'Shaffer, Karl J.'

_publ_section_title
;
 5-Ferrocenyl-2,2 -bipyridine Ligands: synthesis, palladium(II) and
 copper(I) complexes, optical and electrochemical properties.
;
_journal_name_full 'RSC Advances'
_journal_paper_doi 10.1039/C4RA05333H
_journal_year 2014
_chemical_formula_moiety 'C34 H36 Fe N6 Pd, 2(F6 Sb), 2(C2 H3 N)'
_chemical_formula_sum 'C38 H42 F12 Fe N8 Pd Sb2'
_chemical_formula_weight 1244.55
_chemical_name_systematic
;
 ?
;
_space_group_IT_number 2
_symmetry_cell_setting triclinic
_symmetry_space_group_name_Hall '-P 1'
_symmetry_space_group_name_H-M 'P -1'
_atom_sites_solution_hydrogens geom
_atom_sites_solution_primary direct
_atom_sites_solution_secondary difmap
_audit_conform_dict_location ftp://ftp.iucr.org/pub/cif_core.dic
_audit_conform_dict_name cif_core.dic
_audit_conform_dict_version 2.4
_audit_creation_date 2010-04-22T13:25:01-00:00
_audit_creation_method 'WinGX routine CIF_UPDATE'
_cell_angle_alpha 67.083(7)
_cell_angle_beta 84.398(7)
_cell_angle_gamma 82.022(7)
_cell_formula_units_Z 2
_cell_length_a 11.635(2)
_cell_length_b 13.391(2)
_cell_length_c 15.929(2)
_cell_measurement_reflns_used 8727
_cell_measurement_temperature 89(2)
_cell_measurement_theta_max 30.98
_cell_measurement_theta_min 2.30
_cell_volume 2261.2(6)
_computing_cell_refinement 'APEX2 and SAINT (Bruker, 2007)'
_computing_data_collection 'APEX2 (Bruker, 2007)'
_computing_data_reduction 'SAINT (Bruker, 2007)'
_computing_molecular_graphics 'ORTEP-3 (Farrugia, 1997) & Mercury (Macrae et al., 2006)'
_computing_publication_material 'SHELXTL-97 (Sheldrick, 2008) & enCIFer (Allen et al., 2004)'
_computing_structure_refinement 'SHELXL-97 (Sheldrick, 2008)'
_computing_structure_solution 'SIR97 (Altomare et al., 1999)'
_diffrn_ambient_temperature 89(2)
_diffrn_measured_fraction_theta_full 0.994
_diffrn_measured_fraction_theta_max 0.994
_diffrn_measurement_device_type 'CCD area detector'
_diffrn_measurement_method 'phi and omega scans'
_diffrn_radiation_monochromator graphite
_diffrn_radiation_type MoK\a
_diffrn_radiation_wavelength 0.71069
_diffrn_reflns_av_R_equivalents 0.0322
_diffrn_reflns_av_unetI/netI 0.0289
_diffrn_reflns_limit_h_max 14
_diffrn_reflns_limit_h_min -14
_diffrn_reflns_limit_k_max 16
_diffrn_reflns_limit_k_min -16
_diffrn_reflns_limit_l_max 19
_diffrn_reflns_limit_l_min -17
_diffrn_reflns_number 32184
_diffrn_reflns_theta_full 25.5
_diffrn_reflns_theta_max 25.5
_diffrn_reflns_theta_min 2.64
_exptl_absorpt_coefficient_mu 1.975
_exptl_absorpt_correction_T_max 0.857
_exptl_absorpt_correction_T_min 0.578
_exptl_absorpt_correction_type multi-scan
_exptl_absorpt_process_details 'SADABS (Bruker, 2007)'
_exptl_crystal_colour red
_exptl_crystal_density_diffrn 1.828
_exptl_crystal_density_method 'not measured'
_exptl_crystal_description plate
_exptl_crystal_F_000 1216
_exptl_crystal_size_max 0.781
_exptl_crystal_size_mid 0.235
_exptl_crystal_size_min 0.078
_refine_diff_density_max 0.515
_refine_diff_density_min -0.638
_refine_diff_density_rms 0.079
_refine_ls_extinction_method none
_refine_ls_goodness_of_fit_ref 1.03
_refine_ls_hydrogen_treatment mixed
_refine_ls_matrix_type full
_refine_ls_number_parameters 609
_refine_ls_number_reflns 8362
_refine_ls_number_restraints 30
_refine_ls_restrained_S_all 1.033
_refine_ls_R_factor_all 0.0287
_refine_ls_R_factor_gt 0.0246
_refine_ls_shift/su_max 0.001
_refine_ls_shift/su_mean 0
_refine_ls_structure_factor_coef Fsqd
_refine_ls_weighting_details 'calc w=1/[\s^2^(Fo^2^)+(0.0199P)^2^+3.3239P] where P=(Fo^2^+2Fc^2^)/3'
_refine_ls_weighting_scheme calc
_refine_ls_wR_factor_gt 0.056
_refine_ls_wR_factor_ref 0.0589
_reflns_number_gt 7595
_reflns_number_total 8362
_reflns_threshold_expression >2\s(I)
_cod_data_source_file c4ra05333h2.cif
_cod_data_source_block dt78
_cod_depositor_comments
;
The following automatic conversions were performed:

'_symmetry_cell_setting' value 'Triclinic' changed to 'triclinic'
according to
/usr/data/users/saulius/crontab/automatic-downloads/rss-feeds/RSC/lib/dictionaries/cif_core.dic
dictionary named 'cif_core.dic' version 2.4.2 from 2011-04-26.

Automatic conversion script
Id: cif_fix_values 2281 2013-09-26 08:29:07Z andrius 
;
_cod_original_sg_symbol_Hall -P1
_cod_original_sg_symbol_H-M P-1
_cod_database_code 7217616

loop_
_symmetry_equiv_pos_as_xyz
'x, y, z'
'-x, -y, -z'

loop_
_atom_site_label
_atom_site_type_symbol
_atom_site_fract_x
_atom_site_fract_y
_atom_site_fract_z
_atom_site_U_iso_or_equiv
_atom_site_adp_type
_atom_site_occupancy
_atom_site_symmetry_multiplicity
_atom_site_calc_flag
_atom_site_refinement_flags
C1 C 1.1638(3) 0.1048(3) 0.1950(2) 0.0299(7) Uani 1 1 d .
H1 H 1.1743 0.16 0.2143 0.036 Uiso 1 1 calc R
C2 C 1.0644(3) 0.0470(3) 0.2153(2) 0.0329(8) Uani 1 1 d .
H2 H 0.9985 0.0575 0.2503 0.04 Uiso 1 1 calc R
C3 C 1.0839(3) -0.0298(2) 0.1726(2) 0.0313(7) Uani 1 1 d .
H3 H 1.0328 -0.0783 0.1745 0.038 Uiso 1 1 calc R
C4 C 1.1945(3) -0.0195(2) 0.1268(2) 0.0290(7) Uani 1 1 d .
H4 H 1.2291 -0.0602 0.0934 0.035 Uiso 1 1 calc R
C5 C 1.2438(3) 0.0638(3) 0.1404(2) 0.0287(7) Uani 1 1 d .
H5 H 1.3162 0.0873 0.1175 0.034 Uiso 1 1 calc R
C6 C 0.9404(2) 0.2246(2) 0.03419(19) 0.0206(6) Uani 1 1 d .
H6 H 0.8733 0.2302 0.0697 0.025 Uiso 1 1 calc R
C7 C 0.9644(2) 0.1540(2) -0.0136(2) 0.0218(6) Uani 1 1 d U
H7 H 0.9162 0.1044 -0.0142 0.026 Uiso 1 1 calc R
C8 C 1.0744(3) 0.1714(2) -0.06034(19) 0.0218(6) Uani 1 1 d .
H8 H 1.1103 0.1356 -0.0972 0.026 Uiso 1 1 calc R
C9 C 1.1205(2) 0.2528(2) -0.04145(19) 0.0193(6) Uani 1 1 d .
H9 H 1.1916 0.2798 -0.0637 0.023 Uiso 1 1 calc R
C10 C 1.0374(2) 0.2860(2) 0.01830(19) 0.0171(6) Uani 1 1 d .
C11 C 0.9697(2) 0.3785(2) 0.12494(18) 0.0159(5) Uani 1 1 d .
H11 H 0.9026 0.3438 0.1363 0.019 Uiso 1 1 calc R
C12 C 1.0547(2) 0.3601(2) 0.06291(18) 0.0165(6) Uani 1 1 d U
C13 C 1.1550(2) 0.4127(2) 0.0483(2) 0.0199(6) Uani 1 1 d .
H13 H 1.2147 0.402 0.0083 0.024 Uiso 1 1 calc R
C14 C 1.1655(2) 0.4808(2) 0.09350(19) 0.0190(6) Uani 1 1 d .
H14 H 1.2322 0.5156 0.0838 0.023 Uiso 1 1 calc R
C15 C 1.0767(2) 0.4969(2) 0.15308(18) 0.0162(6) Uani 1 1 d .
C16 C 1.0755(2) 0.5689(2) 0.20310(18) 0.0161(5) Uani 1 1 d .
C17 C 1.1659(2) 0.6294(2) 0.19715(19) 0.0195(6) Uani 1 1 d .
H17 H 1.2317 0.6261 0.1598 0.023 Uiso 1 1 calc R
C18 C 1.1574(3) 0.6950(2) 0.2474(2) 0.0221(6) Uani 1 1 d .
H18 H 1.2175 0.7355 0.2444 0.027 Uiso 1 1 calc R
C19 C 1.0583(3) 0.6991(2) 0.3019(2) 0.0228(6) Uani 1 1 d .
H19 H 1.0508 0.7427 0.3359 0.027 Uiso 1 1 calc R
C20 C 0.9704(3) 0.6375(2) 0.30517(19) 0.0211(6) Uani 1 1 d .
H20 H 0.9037 0.6406 0.3417 0.025 Uiso 1 1 calc R
C21 C 0.7842(3) 0.4507(2) 0.4486(2) 0.0237(6) Uani 1 1 d U
H21 H 0.8453 0.3952 0.4642 0.028 Uiso 1 1 calc R
C22 C 0.7241(3) 0.4769(2) 0.5163(2) 0.0230(6) Uani 1 1 d .
H22 H 0.7441 0.4386 0.5766 0.028 Uiso 1 1 calc R
C23 C 0.6316(2) 0.5620(2) 0.49576(19) 0.0193(6) Uani 1 1 d .
C24 C 0.6055(2) 0.6139(2) 0.40254(19) 0.0197(6) Uani 1 1 d .
H24 H 0.5449 0.6698 0.3848 0.024 Uiso 1 1 calc R
C25 C 0.6691(2) 0.5820(2) 0.3385(2) 0.0201(6) Uani 1 1 d U
H25 H 0.6496 0.6169 0.2779 0.024 Uiso 1 1 calc R
C26 C 0.6022(3) 0.5339(3) 0.6571(2) 0.0275(7) Uani 1 1 d .
C27 C 0.4855(3) 0.6847(3) 0.5394(2) 0.0301(7) Uani 1 1 d .
C28 C 0.7986(2) 0.2480(2) 0.3230(2) 0.0207(6) Uani 1 1 d .
H28 H 0.8667 0.2316 0.3542 0.025 Uiso 1 1 calc R
C29 C 0.7360(2) 0.1644(2) 0.3335(2) 0.0214(6) Uani 1 1 d .
H29 H 0.7618 0.0934 0.3711 0.026 Uiso 1 1 calc R
C30 C 0.6318(2) 0.1857(2) 0.28707(19) 0.0212(6) Uani 1 1 d .
C31 C 0.6024(2) 0.2954(2) 0.22808(19) 0.0211(6) Uani 1 1 d .
H31 H 0.5372 0.3141 0.1934 0.025 Uiso 1 1 calc R
C32 C 0.6700(2) 0.3739(2) 0.22226(19) 0.0199(6) Uani 1 1 d .
H32 H 0.6483 0.4455 0.1836 0.024 Uiso 1 1 calc R
C33 C 0.5938(4) -0.0040(3) 0.3660(3) 0.0399(9) Uani 1 1 d .
C34 C 0.4557(3) 0.1306(4) 0.2539(3) 0.0391(9) Uani 1 1 d .
C100 C 0.7050(4) 0.1355(3) 0.6345(2) 0.0393(9) Uani 1 1 d .
C101 C 0.7806(4) 0.0779(3) 0.5857(3) 0.0540(11) Uani 1 1 d .
H10A H 0.7544 0.0997 0.5252 0.081 Uiso 1 1 calc R
H10B H 0.7786 0.0007 0.6175 0.081 Uiso 1 1 calc R
H10C H 0.8587 0.0953 0.5823 0.081 Uiso 1 1 calc R
C102 C 0.3158(5) 0.0333(4) 0.8447(4) 0.0687(13) Uani 1 1 d U
C103 C 0.4075(4) 0.0802(4) 0.8665(4) 0.0793(16) Uani 1 1 d .
H10D H 0.3743 0.1346 0.8897 0.119 Uiso 1 1 calc R
H10E H 0.4551 0.1132 0.8124 0.119 Uiso 1 1 calc R
H10F H 0.4542 0.0241 0.9117 0.119 Uiso 1 1 calc R
N1 N 0.97868(19) 0.57340(18) 0.25732(16) 0.0172(5) Uani 1 1 d .
N2 N 0.98034(19) 0.44362(18) 0.16873(15) 0.0159(5) Uani 1 1 d .
N3 N 0.76682(18) 0.35320(18) 0.26971(15) 0.0166(5) Uani 1 1 d .
N4 N 0.75894(19) 0.50190(19) 0.35936(16) 0.0189(5) Uani 1 1 d .
N5 N 0.5644(2) 0.1062(2) 0.29987(17) 0.0264(6) Uani 1 1 d .
N6 N 0.5731(2) 0.5911(2) 0.56174(16) 0.0225(5) Uani 1 1 d .
N100 N 0.6447(3) 0.1804(3) 0.6710(3) 0.0575(10) Uani 1 1 d .
N101 N 0.2431(4) -0.0038(5) 0.8278(4) 0.111(2) Uani 1 1 d .
F1 F 0.29405(18) 0.2073(2) 0.42090(18) 0.0653(7) Uani 1 1 d .
F2 F 0.1299(2) 0.37640(18) 0.39083(18) 0.0638(7) Uani 1 1 d .
F3 F 0.1831(2) 0.24777(19) 0.55926(16) 0.0548(6) Uani 1 1 d .
F4 F 0.14296(19) 0.07700(16) 0.52733(17) 0.0538(6) Uani 1 1 d .
F5 F 0.0905(2) 0.2054(2) 0.35869(16) 0.0629(7) Uani 1 1 d .
F6 F -0.01840(16) 0.24345(17) 0.49709(15) 0.0442(5) Uani 1 1 d .
F7 F 0.44343(16) 0.54366(15) 0.12366(13) 0.0334(4) Uani 1 1 d .
F8 F 0.56276(16) 0.63462(18) -0.03561(13) 0.0418(5) Uani 1 1 d .
F9 F 0.62086(15) 0.65270(16) 0.11257(12) 0.0350(4) Uani 1 1 d .
F10 F 0.40682(19) 0.73505(19) 0.13751(16) 0.0530(6) Uani 1 1 d .
F11 F 0.34372(17) 0.7100(2) -0.00919(15) 0.0524(6) Uani 1 1 d .
F12 F 0.52089(19) 0.82491(17) -0.01994(16) 0.0526(6) Uani 1 1 d .
Fe1 Fe 1.08958(3) 0.12519(3) 0.07768(3) 0.01747(9) Uani 1 1 d .
Pd1 Pd 0.865238(17) 0.469368(17) 0.263157(14) 0.01544(6) Uani 1 1 d .
Sb1 Sb 0.138786(17) 0.226394(17) 0.458565(14) 0.02586(6) Uani 1 1 d .
Sb2 Sb 0.482033(16) 0.683940(17) 0.050508(13) 0.02384(6) Uani 1 1 d .
H26A H 0.678(4) 0.546(3) 0.671(3) 0.049(11) Uiso 1 1 d .
H26B H 0.598(3) 0.458(3) 0.678(2) 0.028(9) Uiso 1 1 d .
H26C H 0.543(3) 0.555(3) 0.695(3) 0.051(11) Uiso 1 1 d .
H27A H 0.453(4) 0.693(4) 0.595(3) 0.070(14) Uiso 1 1 d .
H27B H 0.425(4) 0.677(4) 0.514(3) 0.067(14) Uiso 1 1 d .
H27C H 0.515(4) 0.748(4) 0.501(3) 0.066(14) Uiso 1 1 d .
H33A H 0.540(4) -0.049(3) 0.364(3) 0.053(12) Uiso 1 1 d .
H33B H 0.671(4) -0.033(3) 0.352(3) 0.060(13) Uiso 1 1 d .
H33C H 0.589(3) -0.001(3) 0.424(3) 0.053(12) Uiso 1 1 d .
H34A H 0.468(3) 0.164(3) 0.194(3) 0.044(11) Uiso 1 1 d .
H34B H 0.400(4) 0.174(3) 0.276(3) 0.058(13) Uiso 1 1 d .
H34C H 0.429(3) 0.058(3) 0.267(3) 0.046(11) Uiso 1 1 d .

loop_
_atom_site_aniso_label
_atom_site_aniso_U_11
_atom_site_aniso_U_22
_atom_site_aniso_U_33
_atom_site_aniso_U_23
_atom_site_aniso_U_13
_atom_site_aniso_U_12
C1 0.047(2) 0.0222(16) 0.0220(16) -0.0064(13) -0.0176(14) -0.0024(14)
C2 0.0402(19) 0.0330(19) 0.0178(16) -0.0009(14) -0.0049(14) -0.0029(15)
C3 0.0402(19) 0.0168(15) 0.0325(18) -0.0010(14) -0.0125(15) -0.0059(14)
C4 0.0347(17) 0.0200(16) 0.0330(18) -0.0105(14) -0.0161(14) 0.0068(13)
C5 0.0261(16) 0.0274(17) 0.0291(17) -0.0044(14) -0.0148(13) -0.0012(13)
C6 0.0165(14) 0.0226(15) 0.0214(15) -0.0074(13) -0.0043(11) 0.0012(11)
C7 0.0221(10) 0.0223(10) 0.0228(10) -0.0096(8) -0.0045(8) -0.0032(8)
C8 0.0282(15) 0.0233(15) 0.0150(14) -0.0086(12) -0.0054(12) 0.0011(12)
C9 0.0215(14) 0.0185(14) 0.0163(14) -0.0055(12) -0.0019(11) -0.0001(11)
C10 0.0194(14) 0.0130(13) 0.0172(14) -0.0040(11) -0.0045(11) 0.0014(11)
C11 0.0163(13) 0.0133(13) 0.0185(14) -0.0061(11) 0.0000(11) -0.0031(10)
C12 0.0173(9) 0.0155(9) 0.0165(9) -0.0057(7) -0.0014(7) -0.0015(7)
C13 0.0175(14) 0.0197(15) 0.0237(15) -0.0111(13) 0.0015(11) 0.0006(11)
C14 0.0145(13) 0.0194(14) 0.0243(15) -0.0089(12) 0.0017(11) -0.0056(11)
C15 0.0167(13) 0.0134(13) 0.0167(14) -0.0035(11) -0.0041(11) -0.0006(11)
C16 0.0178(13) 0.0129(13) 0.0155(14) -0.0036(11) -0.0028(11) 0.0003(11)
C17 0.0205(14) 0.0191(15) 0.0177(14) -0.0055(12) -0.0025(11) -0.0021(11)
C18 0.0245(15) 0.0169(14) 0.0228(15) -0.0035(12) -0.0064(12) -0.0037(12)
C19 0.0334(16) 0.0181(15) 0.0200(15) -0.0096(13) -0.0048(12) -0.0033(12)
C20 0.0262(15) 0.0174(14) 0.0187(15) -0.0065(12) 0.0002(12) -0.0010(12)
C21 0.0237(10) 0.0225(10) 0.0232(10) -0.0084(8) -0.0003(8) 0.0007(8)
C22 0.0271(15) 0.0229(15) 0.0141(14) -0.0028(12) -0.0034(12) 0.0023(12)
C23 0.0164(13) 0.0223(15) 0.0201(15) -0.0089(12) 0.0007(11) -0.0041(11)
C24 0.0165(13) 0.0229(15) 0.0191(15) -0.0079(12) -0.0025(11) 0.0008(11)
C25 0.0197(9) 0.0206(9) 0.0196(9) -0.0071(8) -0.0011(7) -0.0023(7)
C26 0.0285(17) 0.035(2) 0.0163(15) -0.0089(14) -0.0005(13) 0.0038(15)
C27 0.0269(18) 0.037(2) 0.0254(18) -0.0150(16) -0.0004(14) 0.0078(15)
C28 0.0149(13) 0.0229(15) 0.0236(15) -0.0080(13) -0.0025(11) -0.0016(11)
C29 0.0210(14) 0.0198(15) 0.0204(15) -0.0042(12) -0.0011(12) -0.0034(12)
C30 0.0186(14) 0.0284(16) 0.0195(15) -0.0120(13) 0.0022(11) -0.0057(12)
C31 0.0168(14) 0.0289(16) 0.0178(14) -0.0088(13) -0.0018(11) -0.0026(12)
C32 0.0201(14) 0.0209(15) 0.0159(14) -0.0053(12) 0.0005(11) 0.0007(12)
C33 0.046(2) 0.031(2) 0.043(2) -0.0071(17) -0.0115(18) -0.0179(18)
C34 0.037(2) 0.047(2) 0.032(2) -0.0060(19) -0.0112(17) -0.0217(18)
C100 0.056(2) 0.0271(19) 0.031(2) -0.0010(16) -0.0220(17) -0.0097(17)
C101 0.073(3) 0.053(3) 0.028(2) -0.0056(19) -0.0039(19) -0.009(2)
C102 0.0692(16) 0.0685(16) 0.0700(16) -0.0298(10) 0.0005(10) -0.0051(10)
C103 0.072(3) 0.057(3) 0.116(5) -0.041(3) -0.018(3) 0.005(3)
N1 0.0194(12) 0.0136(11) 0.0179(12) -0.0056(10) -0.0015(9) -0.0006(9)
N2 0.0168(11) 0.0153(12) 0.0147(12) -0.0050(10) -0.0006(9) -0.0013(9)
N3 0.0141(11) 0.0175(12) 0.0175(12) -0.0067(10) 0.0015(9) -0.0010(9)
N4 0.0192(12) 0.0202(12) 0.0173(12) -0.0078(10) 0.0015(9) -0.0018(10)
N5 0.0265(13) 0.0282(14) 0.0245(14) -0.0063(12) -0.0037(11) -0.0122(11)
N6 0.0221(12) 0.0292(14) 0.0150(12) -0.0091(11) -0.0002(10) 0.0027(10)
N100 0.077(3) 0.044(2) 0.053(2) -0.0200(19) -0.032(2) 0.0136(19)
N101 0.078(3) 0.162(6) 0.144(5) -0.115(5) 0.043(3) -0.037(3)
F1 0.0257(11) 0.100(2) 0.0708(17) -0.0379(16) 0.0049(11) 0.0024(12)
F2 0.0625(15) 0.0343(13) 0.0709(17) 0.0100(12) -0.0169(13) -0.0092(11)
F3 0.0665(15) 0.0557(15) 0.0544(14) -0.0313(12) -0.0241(12) -0.0002(12)
F4 0.0541(14) 0.0236(11) 0.0806(17) -0.0150(11) -0.0237(12) 0.0058(10)
F5 0.0550(14) 0.100(2) 0.0498(14) -0.0474(15) -0.0184(11) 0.0071(13)
F6 0.0271(10) 0.0443(12) 0.0585(14) -0.0207(11) 0.0014(9) 0.0060(9)
F7 0.0336(10) 0.0303(10) 0.0341(11) -0.0074(9) -0.0005(8) -0.0119(8)
F8 0.0281(10) 0.0723(15) 0.0326(11) -0.0298(11) 0.0054(8) -0.0059(10)
F9 0.0290(10) 0.0462(12) 0.0289(10) -0.0091(9) -0.0051(8) -0.0139(9)
F10 0.0491(13) 0.0586(15) 0.0649(15) -0.0420(13) 0.0287(11) -0.0170(11)
F11 0.0235(10) 0.0716(16) 0.0454(13) -0.0039(12) -0.0111(9) 0.0010(10)
F12 0.0509(13) 0.0321(12) 0.0558(14) 0.0039(10) 0.0070(11) -0.0112(10)
Fe1 0.0197(2) 0.0156(2) 0.0186(2) -0.00747(17) -0.00508(16) -0.00118(16)
Pd1 0.01527(10) 0.01602(11) 0.01595(11) -0.00750(9) 0.00150(8) -0.00207(8)
Sb1 0.02230(11) 0.02677(12) 0.02887(12) -0.01148(9) -0.00688(8) 0.00271(8)
Sb2 0.01811(10) 0.02828(12) 0.02052(11) -0.00494(9) 0.00247(8) -0.00306(8)

loop_
_atom_type_symbol
_atom_type_description
_atom_type_scat_dispersion_real
_atom_type_scat_dispersion_imag
_atom_type_scat_source
C C 0.0033 0.0016 'International Tables Vol C Tables 4.2.6.8 and 6.1.1.4'
H H 0 0 'International Tables Vol C Tables 4.2.6.8 and 6.1.1.4'
N N 0.0061 0.0033 'International Tables Vol C Tables 4.2.6.8 and 6.1.1.4'
F F 0.0171 0.0103 'International Tables Vol C Tables 4.2.6.8 and 6.1.1.4'
Fe Fe 0.3463 0.8444 'International Tables Vol C Tables 4.2.6.8 and 6.1.1.4'
Pd Pd -0.9988 1.0072 'International Tables Vol C Tables 4.2.6.8 and 6.1.1.4'
Sb Sb -0.5866 1.5461 'International Tables Vol C Tables 4.2.6.8 and 6.1.1.4'

loop_
_geom_angle_atom_site_label_1
_geom_angle_atom_site_label_2
_geom_angle_atom_site_label_3
_geom_angle
C5 C1 C2 108.2(3)
C5 C1 Fe1 70.10(17)
C2 C1 Fe1 69.59(18)
C5 C1 H1 125.9
C2 C1 H1 125.9
Fe1 C1 H1 126
C3 C2 C1 107.6(3)
C3 C2 Fe1 69.71(18)
C1 C2 Fe1 69.63(18)
C3 C2 H2 126.2
C1 C2 H2 126.2
Fe1 C2 H2 126
C4 C3 C2 108.0(3)
C4 C3 Fe1 70.11(18)
C2 C3 Fe1 69.51(18)
C4 C3 H3 126
C2 C3 H3 126
Fe1 C3 H3 126
C3 C4 C5 108.2(3)
C3 C4 Fe1 69.51(18)
C5 C4 Fe1 69.69(17)
C3 C4 H4 125.9
C5 C4 H4 125.9
Fe1 C4 H4 126.5
C1 C5 C4 108.0(3)
C1 C5 Fe1 69.49(17)
C4 C5 Fe1 69.84(17)
C1 C5 H5 126
C4 C5 H5 126
Fe1 C5 H5 126.2
C7 C6 C10 108.0(2)
C7 C6 Fe1 70.34(16)
C10 C6 Fe1 68.58(15)
C7 C6 H6 126
C10 C6 H6 126
Fe1 C6 H6 126.7
C6 C7 C8 108.5(2)
C6 C7 Fe1 69.20(16)
C8 C7 Fe1 70.11(16)
C6 C7 H7 125.7
C8 C7 H7 125.7
Fe1 C7 H7 126.5
C7 C8 C9 108.5(2)
C7 C8 Fe1 69.53(16)
C9 C8 Fe1 69.08(16)
C7 C8 H8 125.8
C9 C8 H8 125.8
Fe1 C8 H8 127.2
C8 C9 C10 107.6(2)
C8 C9 Fe1 70.38(16)
C10 C9 Fe1 68.33(16)
C8 C9 H9 126.2
C10 C9 H9 126.2
Fe1 C9 H9 126.6
C6 C10 C9 107.4(2)
C6 C10 C12 126.2(2)
C9 C10 C12 126.0(2)
C6 C10 Fe1 69.98(16)
C9 C10 Fe1 70.14(15)
C12 C10 Fe1 120.15(19)
N2 C11 C12 123.0(2)
N2 C11 H11 118.5
C12 C11 H11 118.5
C11 C12 C13 116.9(2)
C11 C12 C10 119.8(2)
C13 C12 C10 123.3(2)
C14 C13 C12 120.0(2)
C14 C13 H13 120
C12 C13 H13 120
C13 C14 C15 120.0(2)
C13 C14 H14 120
C15 C14 H14 120
N2 C15 C14 119.8(2)
N2 C15 C16 114.7(2)
C14 C15 C16 125.5(2)
N1 C16 C17 120.8(2)
N1 C16 C15 115.7(2)
C17 C16 C15 123.6(2)
C18 C17 C16 119.5(3)
C18 C17 H17 120.2
C16 C17 H17 120.2
C19 C18 C17 119.1(3)
C19 C18 H18 120.5
C17 C18 H18 120.5
C18 C19 C20 119.1(3)
C18 C19 H19 120.4
C20 C19 H19 120.4
N1 C20 C19 122.0(3)
N1 C20 H20 119
C19 C20 H20 119
N4 C21 C22 123.1(3)
N4 C21 H21 118.5
C22 C21 H21 118.5
C21 C22 C23 120.5(3)
C21 C22 H22 119.8
C23 C22 H22 119.8
N6 C23 C24 122.9(3)
N6 C23 C22 121.3(3)
C24 C23 C22 115.8(2)
C25 C24 C23 120.2(3)
C25 C24 H24 119.9
C23 C24 H24 119.9
N4 C25 C24 123.1(3)
N4 C25 H25 118.4
C24 C25 H25 118.4
N6 C26 H26A 114(2)
N6 C26 H26B 113(2)
H26A C26 H26B 109(3)
N6 C26 H26C 109(2)
H26A C26 H26C 109(3)
H26B C26 H26C 102(3)
N6 C27 H27A 109(3)
N6 C27 H27B 113(3)
H27A C27 H27B 104(4)
N6 C27 H27C 112(3)
H27A C27 H27C 110(4)
H27B C27 H27C 108(4)
N3 C28 C29 123.4(3)
N3 C28 H28 118.3
C29 C28 H28 118.3
C28 C29 C30 120.2(3)
C28 C29 H29 119.9
C30 C29 H29 119.9
N5 C30 C31 122.4(3)
N5 C30 C29 121.7(3)
C31 C30 C29 115.9(3)
C32 C31 C30 119.9(3)
C32 C31 H31 120.1
C30 C31 H31 120.1
N3 C32 C31 123.6(3)
N3 C32 H32 118.2
C31 C32 H32 118.2
N5 C33 H33A 109(3)
N5 C33 H33B 111(3)
H33A C33 H33B 108(3)
N5 C33 H33C 108(3)
H33A C33 H33C 110(3)
H33B C33 H33C 111(4)
N5 C34 H34A 110(3)
N5 C34 H34B 111(3)
H34A C34 H34B 110(4)
N5 C34 H34C 105(2)
H34A C34 H34C 109(3)
H34B C34 H34C 111(3)
N100 C100 C101 178.5(4)
C100 C101 H10A 109.5
C100 C101 H10B 109.5
H10A C101 H10B 109.5
C100 C101 H10C 109.5
H10A C101 H10C 109.5
H10B C101 H10C 109.5
N101 C102 C103 179.7(6)
C102 C103 H10D 109.5
C102 C103 H10E 109.5
H10D C103 H10E 109.5
C102 C103 H10F 109.5
H10D C103 H10F 109.5
H10E C103 H10F 109.5
C20 N1 C16 119.5(2)
C20 N1 Pd1 126.68(19)
C16 N1 Pd1 113.65(17)
C11 N2 C15 120.3(2)
C11 N2 Pd1 125.44(18)
C15 N2 Pd1 114.27(17)
C28 N3 C32 116.9(2)
C28 N3 Pd1 119.32(18)
C32 N3 Pd1 123.74(19)
C25 N4 C21 117.3(2)
C25 N4 Pd1 122.63(19)
C21 N4 Pd1 119.69(19)
C30 N5 C34 120.8(3)
C30 N5 C33 120.6(3)
C34 N5 C33 118.4(3)
C23 N6 C27 121.1(3)
C23 N6 C26 120.8(2)
C27 N6 C26 118.0(2)
C10 Fe1 C6 41.45(11)
C10 Fe1 C2 119.56(13)
C6 Fe1 C2 105.93(13)
C10 Fe1 C1 105.83(12)
C6 Fe1 C1 123.07(12)
C2 Fe1 C1 40.78(13)
C10 Fe1 C9 41.54(11)
C6 Fe1 C9 69.23(11)
C2 Fe1 C9 156.37(12)
C1 Fe1 C9 121.25(12)
C10 Fe1 C3 155.79(12)
C6 Fe1 C3 120.60(13)
C2 Fe1 C3 40.77(13)
C1 Fe1 C3 68.41(13)
C9 Fe1 C3 161.57(12)
C10 Fe1 C5 123.56(12)
C6 Fe1 C5 160.26(12)
C2 Fe1 C5 68.30(14)
C1 Fe1 C5 40.40(13)
C9 Fe1 C5 108.05(12)
C3 Fe1 C5 68.18(13)
C10 Fe1 C7 68.99(11)
C6 Fe1 C7 40.46(11)
C2 Fe1 C7 123.64(13)
C1 Fe1 C7 159.98(13)
C9 Fe1 C7 68.49(12)
C3 Fe1 C7 107.94(12)
C5 Fe1 C7 158.32(12)
C10 Fe1 C4 161.23(12)
C6 Fe1 C4 156.79(12)
C2 Fe1 C4 68.21(13)
C1 Fe1 C4 68.06(13)
C9 Fe1 C4 125.15(12)
C3 Fe1 C4 40.39(13)
C5 Fe1 C4 40.47(12)
C7 Fe1 C4 122.78(12)
C10 Fe1 C8 68.94(11)
C6 Fe1 C8 68.26(11)
C2 Fe1 C8 160.91(13)
C1 Fe1 C8 157.61(13)
C9 Fe1 C8 40.54(11)
C3 Fe1 C8 125.20(12)
C5 Fe1 C8 123.18(13)
C7 Fe1 C8 40.36(11)
C4 Fe1 C8 109.53(12)
N2 Pd1 N4 175.53(9)
N2 Pd1 N1 81.33(9)
N4 Pd1 N1 94.27(9)
N2 Pd1 N3 94.36(9)
N4 Pd1 N3 89.98(9)
N1 Pd1 N3 173.77(9)
F1 Sb1 F3 90.41(11)
F1 Sb1 F4 90.19(11)
F3 Sb1 F4 89.94(11)
F1 Sb1 F2 91.53(12)
F3 Sb1 F2 90.09(11)
F4 Sb1 F2 178.27(11)
F1 Sb1 F5 91.03(11)
F3 Sb1 F5 178.56(10)
F4 Sb1 F5 90.04(12)
F2 Sb1 F5 89.88(12)
F1 Sb1 F6 179.11(11)
F3 Sb1 F6 89.90(10)
F4 Sb1 F6 88.98(10)
F2 Sb1 F6 89.29(10)
F5 Sb1 F6 88.65(10)
F8 Sb2 F10 177.67(9)
F8 Sb2 F11 90.95(10)
F10 Sb2 F11 91.11(11)
F8 Sb2 F12 89.37(10)
F10 Sb2 F12 89.48(10)
F11 Sb2 F12 91.94(10)
F8 Sb2 F7 91.84(9)
F10 Sb2 F7 89.28(9)
F11 Sb2 F7 88.86(9)
F12 Sb2 F7 178.54(10)
F8 Sb2 F9 88.73(9)
F10 Sb2 F9 89.25(10)
F11 Sb2 F9 178.10(9)
F12 Sb2 F9 89.93(9)
F7 Sb2 F9 89.28(8)

loop_
_geom_bond_atom_site_label_1
_geom_bond_atom_site_label_2
_geom_bond_distance
C1 C5 1.412(5)
C1 C2 1.422(5)
C1 Fe1 2.041(3)
C1 H1 0.93
C2 C3 1.422(5)
C2 Fe1 2.040(3)
C2 H2 0.93
C3 C4 1.413(5)
C3 Fe1 2.043(3)
C3 H3 0.93
C4 C5 1.418(4)
C4 Fe1 2.051(3)
C4 H4 0.93
C5 Fe1 2.049(3)
C5 H5 0.93
C6 C7 1.412(4)
C6 C10 1.434(4)
C6 Fe1 2.035(3)
C6 H6 0.93
C7 C8 1.417(4)
C7 Fe1 2.050(3)
C7 H7 0.93
C8 C9 1.420(4)
C8 Fe1 2.058(3)
C8 H8 0.93
C9 C10 1.439(4)
C9 Fe1 2.040(3)
C9 H9 0.93
C10 C12 1.470(4)
C10 Fe1 2.016(3)
C11 N2 1.335(3)
C11 C12 1.395(4)
C11 H11 0.93
C12 C13 1.400(4)
C13 C14 1.386(4)
C13 H13 0.93
C14 C15 1.386(4)
C14 H14 0.93
C15 N2 1.362(3)
C15 C16 1.469(4)
C16 N1 1.360(3)
C16 C17 1.390(4)
C17 C18 1.388(4)
C17 H17 0.93
C18 C19 1.382(4)
C18 H18 0.93
C19 C20 1.386(4)
C19 H19 0.93
C20 N1 1.341(4)
C20 H20 0.93
C21 N4 1.358(4)
C21 C22 1.362(4)
C21 H21 0.93
C22 C23 1.415(4)
C22 H22 0.93
C23 N6 1.351(3)
C23 C24 1.416(4)
C24 C25 1.369(4)
C24 H24 0.93
C25 N4 1.354(4)
C25 H25 0.93
C26 N6 1.460(4)
C26 H26A 0.98(4)
C26 H26B 0.95(3)
C26 H26C 0.96(4)
C27 N6 1.451(4)
C27 H27A 0.97(5)
C27 H27B 0.88(5)
C27 H27C 0.92(5)
C28 N3 1.352(4)
C28 C29 1.367(4)
C28 H28 0.93
C29 C30 1.418(4)
C29 H29 0.93
C30 N5 1.349(4)
C30 C31 1.417(4)
C31 C32 1.368(4)
C31 H31 0.93
C32 N3 1.354(4)
C32 H32 0.93
C33 N5 1.458(4)
C33 H33A 0.94(4)
C33 H33B 0.98(4)
C33 H33C 0.94(4)
C34 N5 1.457(4)
C34 H34A 0.88(4)
C34 H34B 0.94(4)
C34 H34C 1.00(4)
C100 N100 1.125(5)
C100 C101 1.456(6)
C101 H10A 0.96
C101 H10B 0.96
C101 H10C 0.96
C102 N101 1.141(7)
C102 C103 1.442(7)
C103 H10D 0.96
C103 H10E 0.96
C103 H10F 0.96
N1 Pd1 2.019(2)
N2 Pd1 2.014(2)
N3 Pd1 2.022(2)
N4 Pd1 2.017(2)
F1 Sb1 1.862(2)
F2 Sb1 1.867(2)
F3 Sb1 1.866(2)
F4 Sb1 1.866(2)
F5 Sb1 1.869(2)
F6 Sb1 1.883(2)
F7 Sb2 1.8750(19)
F8 Sb2 1.8661(18)
F9 Sb2 1.8878(19)
F10 Sb2 1.8683(19)
F11 Sb2 1.871(2)
F12 Sb2 1.875(2)
